data_7018130
loop_
_publ_author_name
'Breen, John M.'
'Cl\'erac, Rodolphe'
'Zhang, Lei'
'Cloonan, Suzanne M.'
'Kennedy, Elaine'
'Feeney, Martin'
'McCabe, Thomas'
'Williams, D. Clive'
'Schmitt, Wolfgang'

_publ_section_title
;
 Self-assembly of hybrid organic-inorganic polyoxovanadates:
 functionalised mixed-valent clusters and molecular cages.
;
_journal_issue 10
_journal_name_full 'Dalton transactions (Cambridge, England : 2003)'
_journal_page_first 2918
_journal_page_last 2926
_journal_paper_doi 10.1039/c2dt11153e
_journal_volume 41
_journal_year 2012
_chemical_formula_sum 'C24 H33 As4 Na4 O31 V5'
_chemical_formula_weight 1463.84
_chemical_name_systematic
;
?
;
_space_group_IT_number 34
_symmetry_cell_setting orthorhombic
_symmetry_space_group_name_Hall 'P 2 -2n'
_symmetry_space_group_name_H-M 'P n n 2'
_atom_sites_solution_hydrogens geom
_atom_sites_solution_primary direct
_atom_sites_solution_secondary difmap
_audit_creation_method SHELXL-97
_cell_angle_alpha 90.00
_cell_angle_beta 90.00
_cell_angle_gamma 90.00
_cell_formula_units_Z 2
_cell_length_a 14.512(7)
_cell_length_b 22.664(12)
_cell_length_c 13.699(8)
_cell_measurement_reflns_used 6035
_cell_measurement_temperature 150(2)
_cell_measurement_theta_max 27.3
_cell_measurement_theta_min 2.1
_cell_volume 4506(4)
_computing_cell_refinement Crystalclear
_computing_data_collection Crystalclear
_computing_data_reduction Crystalclear
_computing_structure_refinement 'SHELXL-97 (Sheldrick, 1997)'
_computing_structure_solution 'SHELXS-97 (Sheldrick, 1990)'
_diffrn_ambient_temperature 150(2)
_diffrn_measured_fraction_theta_full 0.997
_diffrn_measured_fraction_theta_max 0.997
_diffrn_measurement_device_type 'Rigaku Saturn 724'
_diffrn_measurement_method 'omega and phi scans'
_diffrn_radiation_monochromator 'graphite Monochromator'
_diffrn_radiation_source 'fine-focus sealed tube'
_diffrn_radiation_type MoK\a
_diffrn_radiation_wavelength 0.71070
_diffrn_reflns_av_R_equivalents 0.0548
_diffrn_reflns_av_sigmaI/netI 0.0778
_diffrn_reflns_limit_h_max 12
_diffrn_reflns_limit_h_min -17
_diffrn_reflns_limit_k_max 26
_diffrn_reflns_limit_k_min -23
_diffrn_reflns_limit_l_max 16
_diffrn_reflns_limit_l_min -16
_diffrn_reflns_number 19143
_diffrn_reflns_theta_full 25.00
_diffrn_reflns_theta_max 25.00
_diffrn_reflns_theta_min 2.23
_exptl_absorpt_coefficient_mu 2.026
_exptl_absorpt_correction_T_max 0.738
_exptl_absorpt_correction_T_min 0.497
_exptl_absorpt_correction_type multi-scan
_exptl_absorpt_process_details crystalclear
_exptl_crystal_colour green
_exptl_crystal_density_diffrn 1.079
_exptl_crystal_density_method 'not measured'
_exptl_crystal_description cube
_exptl_crystal_F_000 1432
_exptl_crystal_size_max 0.35
_exptl_crystal_size_mid 0.3
_exptl_crystal_size_min 0.15
_platon_squeeze_details
;
;
_refine_diff_density_max 1.050
_refine_diff_density_min -0.902
_refine_diff_density_rms 0.186
_refine_ls_abs_structure_details 'Flack H D (1983), Acta Cryst. A39, 876-881'
_refine_ls_abs_structure_Flack 0.44(3)
_refine_ls_extinction_method none
_refine_ls_goodness_of_fit_ref 1.063
_refine_ls_hydrogen_treatment constr
_refine_ls_matrix_type full
_refine_ls_number_parameters 302
_refine_ls_number_reflns 7704
_refine_ls_number_restraints 7
_refine_ls_restrained_S_all 1.063
_refine_ls_R_factor_all 0.1127
_refine_ls_R_factor_gt 0.1024
_refine_ls_shift/su_max 0.001
_refine_ls_shift/su_mean 0.000
_refine_ls_structure_factor_coef Fsqd
_refine_ls_weighting_details 'calc w=1/[\s^2^(Fo^2^)+(0.1640P)^2^+12.4216P] where P=(Fo^2^+2Fc^2^)/3'
_refine_ls_weighting_scheme calc
_refine_ls_wR_factor_gt 0.2742
_refine_ls_wR_factor_ref 0.2863
_reflns_number_gt 6549
_reflns_number_total 7704
_reflns_threshold_expression >2sigma(I)
_cod_data_source_file c2dt11153e.txt
_cod_data_source_block 3
_cod_depositor_comments
;

2023-11-21
Z value and formula fixed to values more according to usual
chemical conventions.                 miguel
;
_cod_original_formula_sum 'C48 H66 As8 Na8 O62 V10'
_cod_original_formula_weight 2927.69
_cod_original_formula_units_Z 1
_cod_database_code 7018130

loop_
_symmetry_equiv_pos_as_xyz
'x, y, z'
'-x, -y, z'
'-x+1/2, y+1/2, z+1/2'
'x+1/2, -y+1/2, z+1/2'

loop_
_atom_site_label
_atom_site_type_symbol
_atom_site_fract_x
_atom_site_fract_y
_atom_site_fract_z
_atom_site_U_iso_or_equiv
_atom_site_adp_type
_atom_site_occupancy
_atom_site_symmetry_multiplicity
_atom_site_calc_flag
_atom_site_refinement_flags
As1 As 1.68125(8) 1.35813(5) 0.44584(11) 0.0544(3) Uani 1 1 d .
As2 As 1.27519(8) 1.38417(5) 0.44119(11) 0.0559(4) Uani 1 1 d .
V1 V 1.5000 1.5000 0.2533(2) 0.0435(6) Uani 1 2 d S
V2 V 1.48051(14) 1.38380(9) 0.34017(18) 0.0524(5) Uani 1 1 d .
V3 V 1.68397(13) 1.48810(9) 0.33559(17) 0.0518(5) Uani 1 1 d .
Na2 Na 1.4675(4) 1.2876(3) 0.5265(6) 0.093(2) Uani 1 1 d .
O1 O 1.5775(5) 1.4406(4) 0.2997(6) 0.055(2) Uani 1 1 d .
O2 O 1.4035(5) 1.4515(4) 0.2983(6) 0.0515(19) Uani 1 1 d .
O6 O 1.7185(6) 1.4300(4) 0.4363(8) 0.059(2) Uani 1 1 d .
O7 O 1.5638(5) 1.3519(4) 0.4439(8) 0.062(2) Uani 1 1 d .
O8 O 1.7557(6) 1.4809(5) 0.2466(7) 0.067(3) Uani 1 1 d .
O9 O 1.4724(7) 1.3343(4) 0.2577(8) 0.067(2) Uani 1 1 d .
O10 O 1.2587(5) 1.4575(4) 0.4312(7) 0.059(2) Uani 1 1 d .
O11 O 1.3883(5) 1.3656(4) 0.4431(7) 0.0575(19) Uani 1 1 d .
O17 O 1.0993(8) 1.2415(6) 0.1197(10) 0.095(4) Uani 1 1 d .
O36 O 1.7095(7) 1.3326(5) 0.5563(8) 0.072(3) Uani 1 1 d .
O45 O 1.8411(8) 1.2082(8) 0.1238(13) 0.141(7) Uani 1 1 d .
O46 O 1.2313(7) 1.3612(5) 0.5495(7) 0.065(3) Uani 1 1 d .
O6W O 1.4626(18) 1.2029(12) 0.439(2) 0.107(7) Uiso 0.50 1 d P
O7W O 1.794(2) 1.4103(14) 0.674(2) 0.106(8) Uiso 0.50 1 d P
O8W O 1.8833(18) 1.5544(13) 0.626(2) 0.105(8) Uiso 0.50 1 d P
O5 O 1.5000 1.5000 0.1353(10) 0.059(3) Uani 1 2 d S
C1 C 1.1018(10) 1.3331(6) 0.2096(13) 0.073(4) Uani 1 1 d .
H1 H 1.0527 1.3485 0.1744 0.087 Uiso 1 1 calc R
C2 C 1.1430(11) 1.3657(7) 0.2859(13) 0.073(4) Uani 1 1 d .
H2 H 1.1181 1.4020 0.3030 0.088 Uiso 1 1 calc R
C3 C 1.2199(8) 1.3447(6) 0.3364(12) 0.060(3) Uani 1 1 d .
C4 C 1.2590(12) 1.2881(7) 0.3103(13) 0.082(5) Uani 1 1 d .
H4 H 1.3120 1.2737 0.3402 0.098 Uiso 1 1 calc R
C5 C 1.2120(11) 1.2554(7) 0.2361(15) 0.086(6) Uani 1 1 d .
H5 H 1.2340 1.2180 0.2205 0.103 Uiso 1 1 calc R
C7 C 1.7315(10) 1.3113(8) 0.3479(12) 0.072(4) Uani 1 1 d .
C12 C 1.6801(8) 1.2677(7) 0.3049(11) 0.064(4) Uani 1 1 d .
H12 H 1.6189 1.2629 0.3234 0.077 Uiso 1 1 calc R
C15 C 1.8078(11) 1.2355(10) 0.2028(17) 0.099(6) Uani 1 1 d .
C17 C 1.1374(11) 1.2757(7) 0.1875(14) 0.077(4) Uani 1 1 d .
C45 C 1.7193(11) 1.2284(8) 0.2303(10) 0.077(4) Uani 1 1 d .
H45A H 1.6834 1.1989 0.2023 0.092 Uiso 1 1 calc R
C100 C 1.8203(19) 1.3211(14) 0.322(2) 0.137(9) Uiso 1 1 d .
C101 C 1.865(2) 1.2820(15) 0.244(3) 0.160(11) Uani 1 1 d U
O4W O 1.945(2) 1.4517(17) 0.471(2) 0.063(9) Uiso 0.25 1 d P
O1W O 1.5000 1.5000 0.494(4) 0.133(17) Uiso 0.50 2 d SP
O2W O 1.447(2) 1.0461(17) 0.763(3) 0.136(11) Uiso 0.50 1 d P
O3W O 0.970(3) 1.302(2) 0.711(3) 0.074(11) Uiso 0.25 1 d P
O5W O 1.149(3) 1.1219(17) 0.586(3) 0.063(9) Uiso 0.25 1 d P
Na1 Na 1.8177(8) 1.4760(5) 0.5434(10) 0.148(4) Uiso 1 1 d .

loop_
_atom_site_aniso_label
_atom_site_aniso_U_11
_atom_site_aniso_U_22
_atom_site_aniso_U_33
_atom_site_aniso_U_23
_atom_site_aniso_U_13
_atom_site_aniso_U_12
As1 0.0567(6) 0.0500(7) 0.0566(7) 0.0035(7) -0.0023(7) 0.0083(5)
As2 0.0525(6) 0.0531(7) 0.0619(7) -0.0075(8) 0.0041(7) -0.0084(5)
V1 0.0407(12) 0.0480(15) 0.0417(14) 0.000 0.000 0.0044(10)
V2 0.0547(11) 0.0460(10) 0.0564(12) -0.0067(10) 0.0025(10) 0.0045(8)
V3 0.0457(9) 0.0542(12) 0.0554(12) 0.0079(11) 0.0038(10) 0.0043(8)
Na2 0.064(3) 0.092(5) 0.121(6) 0.037(4) 0.008(4) 0.013(3)
O1 0.056(5) 0.048(5) 0.061(5) -0.012(4) 0.003(4) 0.009(4)
O2 0.047(4) 0.050(5) 0.057(5) -0.007(4) -0.011(4) -0.003(4)
O6 0.061(4) 0.053(5) 0.065(5) 0.004(5) -0.007(5) 0.003(3)
O7 0.058(4) 0.064(5) 0.064(5) 0.001(5) 0.004(5) 0.011(4)
O8 0.054(5) 0.085(7) 0.064(6) 0.020(5) 0.018(5) 0.008(5)
O9 0.076(6) 0.049(5) 0.075(6) -0.009(5) -0.011(5) -0.003(4)
O10 0.051(4) 0.067(5) 0.058(5) -0.011(5) -0.002(4) -0.001(4)
O11 0.061(4) 0.059(5) 0.052(4) 0.010(5) -0.020(5) 0.001(4)
O17 0.073(7) 0.094(9) 0.116(9) -0.039(8) -0.021(7) 0.004(6)
O36 0.078(6) 0.060(6) 0.077(6) 0.017(5) -0.021(5) 0.002(5)
O45 0.080(8) 0.164(14) 0.179(15) -0.112(13) 0.065(9) -0.020(9)
O46 0.063(5) 0.072(7) 0.059(5) 0.015(5) 0.006(5) -0.014(4)
O5 0.067(7) 0.059(8) 0.052(7) 0.000 0.000 0.012(6)
C1 0.068(8) 0.049(7) 0.101(12) -0.017(8) -0.016(8) 0.007(6)
C2 0.070(9) 0.053(8) 0.097(12) -0.005(8) -0.002(8) 0.004(7)
C3 0.047(6) 0.060(8) 0.071(8) -0.006(7) -0.016(6) -0.011(5)
C4 0.090(10) 0.062(9) 0.094(12) -0.002(8) -0.045(9) 0.003(8)
C5 0.072(9) 0.052(8) 0.133(16) -0.039(10) -0.032(10) 0.006(7)
C7 0.059(8) 0.089(11) 0.067(9) -0.005(9) 0.013(7) 0.019(7)
C12 0.044(6) 0.078(10) 0.069(8) -0.020(7) 0.011(6) -0.006(6)
C15 0.058(9) 0.106(14) 0.133(16) -0.034(14) 0.006(10) -0.002(9)
C17 0.071(9) 0.056(8) 0.104(12) -0.017(8) -0.027(9) -0.009(7)
C45 0.084(10) 0.100(12) 0.046(7) 0.008(8) 0.018(7) 0.014(9)
C101 0.152(13) 0.163(14) 0.165(13) -0.021(9) 0.004(9) -0.001(9)

loop_
_atom_type_symbol
_atom_type_description
_atom_type_scat_dispersion_real
_atom_type_scat_dispersion_imag
_atom_type_scat_source
C C 0.0033 0.0016 'International Tables Vol C Tables 4.2.6.8 and 6.1.1.4'
H H 0.0000 0.0000 'International Tables Vol C Tables 4.2.6.8 and 6.1.1.4'
As As 0.0499 2.0058 'International Tables Vol C Tables 4.2.6.8 and 6.1.1.4'
Na Na 0.0362 0.0249 'International Tables Vol C Tables 4.2.6.8 and 6.1.1.4'
O O 0.0106 0.0060 'International Tables Vol C Tables 4.2.6.8 and 6.1.1.4'
V V 0.3005 0.5294 'International Tables Vol C Tables 4.2.6.8 and 6.1.1.4'

loop_
_geom_angle_atom_site_label_1
_geom_angle_atom_site_label_2
_geom_angle_atom_site_label_3
_geom_angle
_geom_angle_site_symmetry_1
_geom_angle_site_symmetry_3
O36 As1 O7 103.3(5) . .
O36 As1 O6 108.6(5) . .
O7 As1 O6 113.0(4) . .
O36 As1 C7 111.1(7) . .
O7 As1 C7 109.4(6) . .
O6 As1 C7 111.2(7) . .
O10 As2 O11 112.6(4) . .
O10 As2 O46 108.7(5) . .
O11 As2 O46 105.9(5) . .
O10 As2 C3 110.4(6) . .
O11 As2 C3 107.9(5) . .
O46 As2 C3 111.3(5) . .
O5 V1 O1 109.9(3) . 2_885
O5 V1 O1 109.9(3) . .
O1 V1 O1 140.1(5) 2_885 .
O5 V1 O2 109.1(3) . 2_885
O1 V1 O2 85.1(4) 2_885 2_885
O1 V1 O2 82.0(4) . 2_885
O5 V1 O2 109.1(3) . .
O1 V1 O2 82.0(4) 2_885 .
O1 V1 O2 85.1(4) . .
O2 V1 O2 141.8(5) 2_885 .
O5 V1 V2 114.20(7) . 2_885
O1 V1 V2 42.7(3) 2_885 2_885
O1 V1 V2 117.1(3) . 2_885
O2 V1 V2 42.6(3) 2_885 2_885
O2 V1 V2 117.9(3) . 2_885
O5 V1 V2 114.20(7) . .
O1 V1 V2 117.1(3) 2_885 .
O1 V1 V2 42.7(3) . .
O2 V1 V2 117.9(3) 2_885 .
O2 V1 V2 42.6(3) . .
V2 V1 V2 131.61(14) 2_885 .
O5 V1 V3 112.79(7) . 2_885
O1 V1 V3 41.3(3) 2_885 2_885
O1 V1 V3 119.2(3) . 2_885
O2 V1 V3 120.0(3) 2_885 2_885
O2 V1 V3 41.0(3) . 2_885
V2 V1 V3 81.17(7) 2_885 2_885
V2 V1 V3 80.55(7) . 2_885
O5 V1 V3 112.79(7) . .
O1 V1 V3 119.2(3) 2_885 .
O1 V1 V3 41.3(3) . .
O2 V1 V3 41.0(3) 2_885 .
O2 V1 V3 120.0(3) . .
V2 V1 V3 80.55(7) 2_885 .
V2 V1 V3 81.17(7) . .
V3 V1 V3 134.41(14) 2_885 .
O9 V2 O2 107.3(4) . .
O9 V2 O1 108.1(5) . .
O2 V2 O1 79.5(4) . .
O9 V2 O11 107.8(5) . .
O2 V2 O11 89.2(3) . .
O1 V2 O11 144.1(4) . .
O9 V2 O7 107.0(5) . .
O2 V2 O7 145.6(4) . .
O1 V2 O7 90.2(4) . .
O11 V2 O7 80.1(4) . .
O9 V2 V1 110.8(4) . .
O2 V2 V1 40.0(2) . .
O1 V2 V1 39.6(2) . .
O11 V2 V1 123.0(3) . .
O7 V2 V1 124.1(3) . .
O8 V3 O2 107.2(4) . 2_885
O8 V3 O1 105.4(5) . .
O2 V3 O1 78.7(4) 2_885 .
O8 V3 O6 107.3(5) . .
O2 V3 O6 145.4(4) 2_885 .
O1 V3 O6 90.5(4) . .
O8 V3 O10 106.9(5) . 2_885
O2 V3 O10 90.6(4) 2_885 2_885
O1 V3 O10 147.6(4) . 2_885
O6 V3 O10 81.2(4) . 2_885
O8 V3 V1 108.0(4) . .
O2 V3 V1 39.7(2) 2_885 .
O1 V3 V1 39.2(3) . .
O6 V3 V1 124.4(3) . .
O10 V3 V1 125.7(3) 2_885 .
V1 O1 V3 99.5(4) . .
V1 O1 V2 97.8(4) . .
V3 O1 V2 148.3(5) . .
V1 O2 V3 99.3(4) . 2_885
V1 O2 V2 97.3(4) . .
V3 O2 V2 147.2(5) 2_885 .
As1 O6 V3 127.3(5) . .
As1 O7 V2 125.6(6) . .
As2 O10 V3 127.4(5) . 2_885
As2 O11 V2 126.1(5) . .
C2 C1 C17 118.6(14) . .
C2 C1 H1 120.7 . .
C17 C1 H1 120.7 . .
C3 C2 C1 121.8(14) . .
C3 C2 H2 119.1 . .
C1 C2 H2 119.1 . .
C2 C3 C4 119.5(13) . .
C2 C3 As2 124.0(12) . .
C4 C3 As2 116.4(10) . .
C5 C4 C3 116.6(13) . .
C5 C4 H4 121.7 . .
C3 C4 H4 121.7 . .
C17 C5 C4 123.7(14) . .
C17 C5 H5 118.1 . .
C4 C5 H5 118.1 . .
C100 C7 C12 121.5(18) . .
C100 C7 As1 118.0(17) . .
C12 C7 As1 120.5(10) . .
C7 C12 C45 121.7(13) . .
C7 C12 H12 119.2 . .
C45 C12 H12 119.2 . .
O45 C15 C45 121.0(18) . .
O45 C15 C101 116(2) . .
C45 C15 C101 121(2) . .
O17 C17 C5 118.6(14) . .
O17 C17 C1 121.8(14) . .
C5 C17 C1 119.7(13) . .
C15 C45 C12 119.3(17) . .
C15 C45 H45A 120.3 . .
C12 C45 H45A 120.3 . .
C7 C100 C101 119(3) . .
C15 C101 C100 117(3) . .

loop_
_geom_bond_atom_site_label_1
_geom_bond_atom_site_label_2
_geom_bond_distance
_geom_bond_site_symmetry_2
As1 O36 1.671(10) .
As1 O7 1.710(8) .
As1 O6 1.720(8) .
As1 C7 1.859(15) .
As2 O10 1.684(9) .
As2 O11 1.695(8) .
As2 O46 1.697(9) .
As2 C3 1.872(14) .
V1 O5 1.617(14) .
V1 O1 1.867(8) 2_885
V1 O1 1.867(8) .
V1 O2 1.884(8) 2_885
V1 O2 1.884(8) .
V1 V2 2.904(3) 2_885
V1 V2 2.904(3) .
V1 V3 2.911(3) 2_885
V1 V3 2.911(3) .
V2 O9 1.597(10) .
V2 O2 1.983(9) .
V2 O1 1.986(9) .
V2 O11 1.987(10) .
V2 O7 2.002(10) .
V3 O8 1.612(9) .
V3 O2 1.936(9) 2_885
V3 O1 1.946(9) .
V3 O6 1.973(10) .
V3 O10 1.982(10) 2_885
O2 V3 1.936(9) 2_885
O10 V3 1.982(10) 2_885
O17 C17 1.331(18) .
O45 C15 1.34(2) .
C1 C2 1.41(2) .
C1 C17 1.43(2) .
C1 H1 0.9300 .
C2 C3 1.40(2) .
C2 H2 0.9300 .
C3 C4 1.45(2) .
C4 C5 1.43(2) .
C4 H4 0.9300 .
C5 C17 1.35(2) .
C5 H5 0.9300 .
C7 C100 1.36(3) .
C7 C12 1.37(2) .
C12 C45 1.47(2) .
C12 H12 0.9300 .
C15 C45 1.35(2) .
C15 C101 1.45(4) .
C45 H45A 0.9300 .
C100 C101 1.53(4) .

loop_
_platon_squeeze_void_nr
_platon_squeeze_void_average_x
_platon_squeeze_void_average_y
_platon_squeeze_void_average_z
_platon_squeeze_void_volume
_platon_squeeze_void_count_electrons
1 0.051 0.000 0.078 437.3 5.0
2 0.132 0.500 0.578 437.3 5.8
